data_7711591
loop_
_publ_author_name
'Pantalon Juraj, Natalija'
'Tandari\'c, Tana'
'Tadi\'c, Vanja'
'Peri\'c, Berislav'
'Moreth, Dominik'
'Schatzschneider, Ulrich'
'Brozovic, Anamaria'
'Vianello, Robert'
'Kirin, Sre\'cko I.'

_publ_section_title
;
 Tuning the coordination properties of chiral pseudopeptide
 bis(2-picolyl)amine and iminodiacetamide ligands in Zn(ii) and Cu(ii)
 complexes
;
_journal_name_full 'Dalton Transactions'
_journal_paper_doi 10.1039/D2DT02895F
_journal_year 2022
_chemical_absolute_configuration syn
_chemical_formula_moiety 'C56 H64 Cu N8 O6, 2(C F3 O3 S), 2(O H2)'
_chemical_formula_sum 'C58 H68 Cu F6 N8 O14 S2'
_chemical_formula_weight 1342.87
_space_group_crystal_system monoclinic
_space_group_IT_number 3
_space_group_name_Hall 'P 2y'
_space_group_name_H-M_alt 'P 1 2 1'
_atom_sites_solution_hydrogens geom
_atom_sites_solution_primary direct
_atom_sites_solution_secondary difmap
_audit_creation_method SHELXL-2018/3
_audit_update_record
;
2022-06-09 deposited with the CCDC.	2022-10-21 downloaded from the CCDC.
;
_cell_angle_alpha 90
_cell_angle_beta 104.758(3)
_cell_angle_gamma 90
_cell_formula_units_Z 2
_cell_length_a 19.2084(4)
_cell_length_b 10.2197(3)
_cell_length_c 19.4085(6)
_cell_measurement_reflns_used 12094
_cell_measurement_temperature 150.00(14)
_cell_measurement_theta_max 75.4780
_cell_measurement_theta_min 3.7600
_cell_volume 3684.28(18)
_computing_cell_refinement 'CrysAlisPro 1.171.39.46 (Rigaku OD, 2018)'
_computing_data_collection 'CrysAlisPro 1.171.39.46 (Rigaku OD, 2018)'
_computing_data_reduction 'CrysAlisPro 1.171.39.46 (Rigaku OD, 2018)'
_computing_structure_refinement 'SHELXL-2018/3 (Sheldrick, 2018)'
_computing_structure_solution 'SHELXT (Sheldrick, 2015)'
_diffrn_ambient_temperature 150.00(14)
_diffrn_detector_area_resol_mean 10.4323
_diffrn_measured_fraction_theta_full 1.000
_diffrn_measured_fraction_theta_max 0.986
_diffrn_measurement_device_type 'Xcalibur, Ruby, Nova'
_diffrn_measurement_method '\w scans'
_diffrn_radiation_type CuK\a
_diffrn_radiation_wavelength 1.54184
_diffrn_reflns_av_R_equivalents 0.0707
_diffrn_reflns_av_unetI/netI 0.0610
_diffrn_reflns_Laue_measured_fraction_full 1.000
_diffrn_reflns_Laue_measured_fraction_max 0.986
_diffrn_reflns_limit_h_max 24
_diffrn_reflns_limit_h_min -19
_diffrn_reflns_limit_k_max 12
_diffrn_reflns_limit_k_min -12
_diffrn_reflns_limit_l_max 24
_diffrn_reflns_limit_l_min -23
_diffrn_reflns_number 41089
_diffrn_reflns_point_group_measured_fraction_full 0.940
_diffrn_reflns_point_group_measured_fraction_max 0.922
_diffrn_reflns_theta_full 67.684
_diffrn_reflns_theta_max 76.654
_diffrn_reflns_theta_min 3.750
_diffrn_source 'micro-focus sealed X-ray tube'
_exptl_absorpt_coefficient_mu 1.590
_exptl_absorpt_correction_T_max 1.00000
_exptl_absorpt_correction_T_min 0.29732
_exptl_absorpt_correction_type multi-scan
_exptl_absorpt_process_details
;
CrysAlisPro 1.171.39.46 (Rigaku Oxford Diffraction, 2018)
Empirical absorption correction using spherical harmonics,
 implemented in SCALE3 ABSPACK scaling algorithm.
;
_exptl_crystal_colour 'light blue'
_exptl_crystal_density_diffrn 1.2069(1)
_exptl_crystal_description prism
_exptl_crystal_F_000 1390.0
_exptl_crystal_size_max 0.3
_exptl_crystal_size_mid 0.2
_exptl_crystal_size_min 0.1
_refine_diff_density_max 0.808
_refine_diff_density_min -0.743
_refine_diff_density_rms 0.137
_refine_ls_abs_structure_details
;
 Flack x determined using 3949 quotients [(I+)-(I-)]/[(I+)+(I-)]
 (Parsons, Flack and Wagner, Acta Cryst. B69 (2013) 249-259).
;
_refine_ls_abs_structure_Flack 0.041(19)
_refine_ls_extinction_method none
_refine_ls_goodness_of_fit_ref 1.164
_refine_ls_hydrogen_treatment constr
_refine_ls_matrix_type full
_refine_ls_number_parameters 824
_refine_ls_number_reflns 14307
_refine_ls_number_restraints 107
_refine_ls_restrained_S_all 1.161
_refine_ls_R_factor_all 0.1050
_refine_ls_R_factor_gt 0.0974
_refine_ls_shift/su_max 0.001
_refine_ls_shift/su_mean 0.000
_refine_ls_structure_factor_coef Fsqd
_refine_ls_weighting_details 'w=1/[\s^2^(Fo^2^)+(0.2000P)^2^] where P=(Fo^2^+2Fc^2^)/3'
_refine_ls_weighting_scheme calc
_refine_ls_wR_factor_gt 0.2806
_refine_ls_wR_factor_ref 0.2961
_reflns_Friedel_coverage 0.768
_reflns_Friedel_fraction_full 0.874
_reflns_Friedel_fraction_max 0.850
_reflns_number_gt 12262
_reflns_number_total 14307
_reflns_threshold_expression 'I > 2\s(I)'
_cod_data_source_file d2dt02895f3.cif
_cod_data_source_block i3ACu
_cod_original_sg_symbol_H-M 'P 2'
_cod_database_code 7711591
_shelx_shelxl_version_number 2018/3
_shelx_space_group_comment
;
The symmetry employed for this shelxl refinement is uniquely defined
by the following loop, which should always be used as a source of
symmetry information in preference to the above space-group names.
They are only intended as comments.
;

loop_
_space_group_symop_operation_xyz
'x, y, z'
'-x, y, -z'

loop_
_atom_site_label
_atom_site_type_symbol
_atom_site_fract_x
_atom_site_fract_y
_atom_site_fract_z
_atom_site_U_iso_or_equiv
_atom_site_adp_type
_atom_site_occupancy
_atom_site_site_symmetry_order
_atom_site_calc_flag
_atom_site_refinement_flags_posn
_atom_site_refinement_flags_adp
_atom_site_refinement_flags_occupancy
_atom_site_disorder_assembly
_atom_site_disorder_group
C11 C 0.0334(4) 0.2488(9) 0.3196(5) 0.0549(17) Uani 1 1 d . . . . .
H11 H 0.055326 0.303129 0.292946 0.066 Uiso 1 1 calc R U . . .
C21 C -0.0411(5) 0.2526(11) 0.3096(6) 0.066(2) Uani 1 1 d . . . . .
H21 H -0.068814 0.311602 0.277588 0.079 Uiso 1 1 calc R U . . .
C31 C -0.0730(5) 0.1687(13) 0.3474(6) 0.073(3) Uani 1 1 d . . . . .
H31 H -0.122737 0.170689 0.340468 0.087 Uiso 1 1 calc R U . . .
C41 C -0.0321(6) 0.0806(16) 0.3960(8) 0.088(4) Uani 1 1 d . . . . .
H41 H -0.053997 0.022719 0.421017 0.106 Uiso 1 1 calc R U . . .
C51 C 0.0415(5) 0.0813(12) 0.4062(5) 0.068(2) Uani 1 1 d . . . . .
H51 H 0.069390 0.024017 0.439178 0.081 Uiso 1 1 calc R U . . .
C61 C 0.0746(4) 0.1638(9) 0.3693(4) 0.0517(16) Uani 1 1 d . . . . .
N11 N 0.1526(3) 0.1618(8) 0.3865(4) 0.0528(15) Uani 1 1 d . . . . .
H11A H 0.173650 0.125110 0.426199 0.063 Uiso 1 1 calc R U . . .
C71 C 0.1945(3) 0.2077(8) 0.3502(4) 0.0481(15) Uani 1 1 d . . . . .
O11 O 0.1733(3) 0.2574(6) 0.2884(3) 0.0496(12) Uani 1 1 d . . . . .
C81 C 0.2751(3) 0.1973(9) 0.3829(4) 0.0473(15) Uani 1 1 d . . . . .
H81A H 0.285402 0.212733 0.433855 0.057 Uiso 1 1 calc R U . . .
H81B H 0.291420 0.109785 0.375552 0.057 Uiso 1 1 calc R U . . .
N21 N 0.3143(3) 0.2946(7) 0.3500(3) 0.0429(13) Uani 1 1 d . . . . .
C91 C 0.3851(4) 0.2440(8) 0.3449(4) 0.0464(15) Uani 1 1 d . . . . .
H91A H 0.408128 0.197021 0.388098 0.056 Uiso 1 1 calc R U . . .
H91B H 0.416012 0.316395 0.339568 0.056 Uiso 1 1 calc R U . . .
C101 C 0.3743(4) 0.1522(7) 0.2805(4) 0.0460(14) Uani 1 1 d . . . . .
O21 O 0.3135(3) 0.1279(6) 0.2431(3) 0.0508(12) Uani 1 1 d . . . . .
N31 N 0.4367(3) 0.1088(7) 0.2714(4) 0.0491(13) Uani 1 1 d . . . . .
H31A H 0.474575 0.126807 0.304586 0.059 Uiso 1 1 calc R U . . .
C111 C 0.4472(5) 0.0344(9) 0.2116(5) 0.0572(18) Uani 1 1 d . . . . .
C121 C 0.5199(6) 0.0231(11) 0.2097(7) 0.071(2) Uani 1 1 d . . . . .
H121 H 0.555776 0.061453 0.245406 0.085 Uiso 1 1 calc R U . . .
C131 C 0.5382(8) -0.0437(15) 0.1558(9) 0.092(4) Uani 1 1 d . . . . .
H131 H 0.585989 -0.055698 0.155123 0.111 Uiso 1 1 calc R U . . .
C141 C 0.4790(10) -0.0956(14) 0.0991(9) 0.103(5) Uani 1 1 d . . . . .
H141 H 0.489106 -0.134505 0.059449 0.124 Uiso 1 1 calc R U . . .
C151 C 0.4101(9) -0.0879(14) 0.1035(7) 0.090(4) Uani 1 1 d . . . . .
H151 H 0.373459 -0.128837 0.069655 0.109 Uiso 1 1 calc R U . . .
C161 C 0.3941(7) -0.0158(12) 0.1611(6) 0.075(3) Uani 1 1 d . . . . .
H161 H 0.346588 -0.004227 0.162900 0.090 Uiso 1 1 calc R U . . .
C171 C 0.3226(3) 0.4228(8) 0.3896(4) 0.0438(14) Uani 1 1 d . . . . .
H17A H 0.275330 0.451123 0.392808 0.053 Uiso 1 1 calc R U . . .
H17B H 0.340187 0.487425 0.361547 0.053 Uiso 1 1 calc R U . . .
C181 C 0.3726(3) 0.4226(8) 0.4646(4) 0.0468(15) Uani 1 1 d . . . . .
H18A H 0.420111 0.391954 0.463461 0.056 Uiso 1 1 calc R U . . .
H18B H 0.353856 0.365265 0.495407 0.056 Uiso 1 1 calc R U . . .
C191 C 0.3766(4) 0.5634(8) 0.4920(4) 0.0520(17) Uani 1 1 d . . . . .
H19A H 0.393486 0.619518 0.459324 0.062 Uiso 1 1 calc R U . . .
H19B H 0.328626 0.592075 0.492542 0.062 Uiso 1 1 calc R U . . .
C201 C 0.4261(4) 0.5791(9) 0.5662(4) 0.0501(16) Uani 1 1 d . . . . .
O31 O 0.4687(3) 0.4980(8) 0.5962(3) 0.0590(14) Uani 1 1 d . . . . .
N41 N 0.4172(3) 0.7005(8) 0.5939(3) 0.0509(14) Uani 1 1 d . . . . .
H41A H 0.382110 0.748233 0.570668 0.061 Uiso 1 1 calc R U . . .
C211 C 0.4631(5) 0.7539(10) 0.6600(4) 0.0557(17) Uani 1 1 d . . . . .
H211 H 0.443729 0.840768 0.665816 0.067 Uiso 1 1 calc R U . . .
C221 C 0.4567(6) 0.6741(12) 0.7245(5) 0.068(2) Uani 1 1 d . . . . .
H22A H 0.487295 0.711238 0.766941 0.102 Uiso 1 1 calc R U . . .
H22B H 0.407688 0.675326 0.727843 0.102 Uiso 1 1 calc R U . . .
H22C H 0.471097 0.585422 0.719327 0.102 Uiso 1 1 calc R U . . .
C231 C 0.5387(4) 0.7758(9) 0.6530(4) 0.0524(16) Uani 1 1 d . . . . .
C241 C 0.5467(4) 0.8604(9) 0.5989(4) 0.0553(18) Uani 1 1 d . . . . .
H241 H 0.505949 0.896115 0.568132 0.066 Uiso 1 1 calc R U . . .
C251 C 0.6126(5) 0.8916(11) 0.5900(5) 0.063(2) Uani 1 1 d . . . . .
H251 H 0.615871 0.951936 0.555141 0.075 Uiso 1 1 calc R U . . .
C261 C 0.6765(5) 0.8351(13) 0.6323(7) 0.077(3) Uani 1 1 d . . . . .
H261 H 0.721150 0.851790 0.623859 0.092 Uiso 1 1 calc R U . . .
C271 C 0.6692(5) 0.7554(13) 0.6857(8) 0.081(4) Uani 1 1 d . . . . .
H271 H 0.710527 0.720609 0.716020 0.097 Uiso 1 1 calc R U . . .
C281 C 0.5992(5) 0.7212(10) 0.6980(6) 0.067(2) Uani 1 1 d . . . . .
H281 H 0.595715 0.665021 0.734615 0.080 Uiso 1 1 calc R U . . .
Cu1 Cu 0.25073(4) 0.33030(12) 0.25068(5) 0.0398(3) Uani 1 1 d . . . . .
C12 C 0.4623(4) 0.3851(11) 0.1712(7) 0.068(2) Uani 1 1 d . . . . .
H12 H 0.439836 0.333016 0.198352 0.082 Uiso 1 1 calc R U . . .
C22 C 0.5347(5) 0.3694(13) 0.1745(8) 0.080(3) Uani 1 1 d . . . . .
H22 H 0.559955 0.300255 0.200417 0.096 Uiso 1 1 calc R U . . .
C32 C 0.5702(4) 0.4559(12) 0.1394(6) 0.072(3) Uani 1 1 d . . . . .
H32 H 0.619638 0.449085 0.145067 0.086 Uiso 1 1 calc R U . . .
C42 C 0.5316(5) 0.5506(15) 0.0967(6) 0.075(3) Uani 1 1 d . . . . .
H42 H 0.554868 0.607001 0.072242 0.090 Uiso 1 1 calc R U . . .
C52 C 0.4585(4) 0.5643(12) 0.0891(5) 0.063(2) Uani 1 1 d . . . . .
H52 H 0.433009 0.628961 0.059478 0.076 Uiso 1 1 calc R U . . .
C62 C 0.4234(4) 0.4826(10) 0.1253(5) 0.0549(17) Uani 1 1 d . . . . .
N12 N 0.3480(3) 0.4965(7) 0.1134(4) 0.0480(13) Uani 1 1 d . . . . .
H12A H 0.326919 0.538490 0.075462 0.058 Uiso 1 1 calc R U . . .
C72 C 0.3058(4) 0.4546(8) 0.1521(4) 0.0481(15) Uani 1 1 d . . . . .
O12 O 0.3283(2) 0.4040(6) 0.2116(3) 0.0464(11) Uani 1 1 d . . . . .
C82 C 0.2248(3) 0.4774(8) 0.1236(4) 0.0422(13) Uani 1 1 d . . . . .
H82A H 0.211928 0.563181 0.137956 0.051 Uiso 1 1 calc R U . . .
H82B H 0.211372 0.473266 0.071992 0.051 Uiso 1 1 calc R U . . .
N22 N 0.1861(3) 0.3729(6) 0.1538(3) 0.0392(11) Uani 1 1 d . . . . .
C92 C 0.1168(3) 0.4261(7) 0.1614(3) 0.0398(13) Uani 1 1 d . . . . .
H92A H 0.084553 0.355023 0.165253 0.048 Uiso 1 1 calc R U . . .
H92B H 0.094236 0.477969 0.119837 0.048 Uiso 1 1 calc R U . . .
C102 C 0.1312(3) 0.5106(8) 0.2278(4) 0.0444(14) Uani 1 1 d . . . . .
O22 O 0.1926(3) 0.5289(6) 0.2643(3) 0.0501(12) Uani 1 1 d . . . . .
N32 N 0.0711(3) 0.5554(7) 0.2447(4) 0.0485(14) Uani 1 1 d . . . . .
H32A H 0.031080 0.544728 0.213041 0.058 Uiso 1 1 calc R U . . .
C112 C 0.0673(4) 0.6175(8) 0.3084(4) 0.0514(16) Uani 1 1 d . . . . .
C122 C 0.0013(4) 0.6168(9) 0.3268(5) 0.0547(17) Uani 1 1 d . . . . .
H122 H -0.038205 0.575836 0.296821 0.066 Uiso 1 1 calc R U . . .
C132 C -0.0062(6) 0.6754(10) 0.3884(6) 0.069(2) Uani 1 1 d . . . . .
H132 H -0.050017 0.674110 0.400447 0.083 Uiso 1 1 calc R U . . .
C142 C 0.0521(7) 0.7351(15) 0.4309(7) 0.083(3) Uani 1 1 d . . . . .
H142 H 0.047255 0.776550 0.472150 0.100 Uiso 1 1 calc R U . . .
C152 C 0.1199(6) 0.7367(12) 0.4150(7) 0.075(3) Uani 1 1 d . . . . .
H152 H 0.159399 0.775554 0.446170 0.089 Uiso 1 1 calc R U . . .
C162 C 0.1266(6) 0.6800(12) 0.3526(6) 0.070(2) Uani 1 1 d . . . . .
H162 H 0.170232 0.683275 0.340145 0.084 Uiso 1 1 calc R U . . .
C172 C 0.1766(3) 0.2529(8) 0.1097(4) 0.0443(14) Uani 1 1 d . . . . .
H17C H 0.159084 0.184298 0.135490 0.053 Uiso 1 1 calc R U . . .
H17D H 0.223628 0.225946 0.105086 0.053 Uiso 1 1 calc R U . . .
C182 C 0.1261(3) 0.2609(8) 0.0350(4) 0.0441(14) Uani 1 1 d . . . . .
H18C H 0.079532 0.294123 0.037553 0.053 Uiso 1 1 calc R U . . .
H18D H 0.145820 0.320020 0.005724 0.053 Uiso 1 1 calc R U . . .
C192 C 0.1179(4) 0.1267(8) 0.0028(4) 0.0474(15) Uani 1 1 d . . . . .
H19C H 0.099791 0.068259 0.033572 0.057 Uiso 1 1 calc R U . . .
H19D H 0.164877 0.095048 0.000638 0.057 Uiso 1 1 calc R U . . .
C202 C 0.0669(3) 0.1216(8) -0.0724(4) 0.0450(14) Uani 1 1 d . . . . .
O32 O 0.0250(3) 0.2086(7) -0.0967(3) 0.0540(13) Uani 1 1 d . . . . .
N42 N 0.0711(3) 0.0098(8) -0.1079(4) 0.0502(14) Uani 1 1 d . . . . .
H42A H 0.105260 -0.044853 -0.091033 0.060 Uiso 1 1 calc R U . . .
C212 C 0.0184(4) -0.0195(8) -0.1744(4) 0.0494(15) Uani 1 1 d . . . . .
H212 H 0.005684 0.061126 -0.202164 0.059 Uiso 1 1 calc R U . . .
C222 C 0.0511(5) -0.1161(13) -0.2161(5) 0.068(2) Uani 1 1 d . . . . .
H22D H 0.016847 -0.136238 -0.260210 0.102 Uiso 1 1 calc R U . . .
H22E H 0.093450 -0.078576 -0.225807 0.102 Uiso 1 1 calc R U . . .
H22F H 0.063844 -0.194710 -0.188752 0.102 Uiso 1 1 calc R U . . .
C232 C -0.0491(4) -0.0793(8) -0.1600(4) 0.0519(16) Uani 1 1 d . . . . .
C242 C -0.0474(5) -0.1645(11) -0.1048(5) 0.063(2) Uani 1 1 d . . . . .
H242 H -0.003152 -0.191292 -0.076109 0.076 Uiso 1 1 calc R U . . .
C252 C -0.1098(6) -0.2111(11) -0.0909(6) 0.069(2) Uani 1 1 d . . . . .
H252 H -0.107493 -0.268779 -0.053381 0.083 Uiso 1 1 calc R U . . .
C262 C -0.1755(5) -0.1719(12) -0.1328(6) 0.069(2) Uani 1 1 d . . . . .
H262 H -0.217690 -0.201528 -0.122815 0.083 Uiso 1 1 calc R U . . .
C272 C -0.1791(5) -0.0886(9) -0.1898(6) 0.068(2) Uani 1 1 d . . . . .
H272 H -0.223457 -0.065060 -0.219493 0.081 Uiso 1 1 calc R U . . .
C282 C -0.1169(4) -0.0414(9) -0.2020(5) 0.0584(19) Uani 1 1 d . . . . .
H282 H -0.119534 0.017581 -0.239056 0.070 Uiso 1 1 calc R U . . .
S1T1 S 0.21758(9) -0.2998(2) -0.04951(11) 0.0627(5) Uani 1 1 d G . . . .
O1T1 O 0.1963(3) -0.1670(4) -0.0603(3) 0.092(3) Uani 1 1 d G . . . .
O2T1 O 0.2811(2) -0.3230(5) 0.0051(2) 0.080(2) Uani 1 1 d G . . . .
O3T1 O 0.1609(2) -0.3906(5) -0.0530(3) 0.092(3) Uani 1 1 d G . . . .
C1T1 C 0.2461(3) -0.3375(6) -0.1296(2) 0.113(6) Uani 1 1 d G . . . .
F1T1 F 0.2682(4) -0.4590(8) -0.1299(4) 0.164(6) Uani 1 1 d G . . . .
F2T1 F 0.1936(4) -0.3218(9) -0.1874(3) 0.151(6) Uani 1 1 d G . . . .
F3T1 F 0.2994(3) -0.2623(9) -0.1363(4) 0.167(6) Uani 1 1 d G . . . .
S1TA S 0.2768(4) -0.0094(8) 0.5595(4) 0.0579(18) Uani 0.590(16) 1 d G . P A 1
O1TA O 0.2150(7) 0.0595(13) 0.5212(7) 0.106(9) Uani 0.590(16) 1 d G . P A 1
O2TA O 0.2808(6) -0.1423(10) 0.5399(6) 0.081(4) Uani 0.590(16) 1 d G . P A 1
O3TA O 0.3424(6) 0.0612(12) 0.5732(7) 0.121(8) Uani 0.590(16) 1 d G . P A 1
C1TA C 0.2611(5) -0.0229(15) 0.6477(4) 0.110(7) Uani 0.590(16) 1 d G . P A 1
F1TA F 0.3136(7) -0.0852(19) 0.6922(6) 0.177(14) Uani 0.590(16) 1 d G . P A 1
F2TA F 0.2556(8) 0.0924(19) 0.6757(7) 0.169(10) Uani 0.590(16) 1 d G . P A 1
F3TA F 0.2014(6) -0.0867(19) 0.6464(7) 0.134(9) Uani 0.590(16) 1 d G . P A 1
S1TB S 0.2692(7) -0.0042(13) 0.5685(6) 0.065(3) Uani 0.410(16) 1 d G . P A 2
O1TB O 0.2044(10) 0.0410(18) 0.5239(8) 0.059(5) Uani 0.410(16) 1 d G . P A 2
O2TB O 0.3082(11) -0.091(2) 0.5371(10) 0.128(13) Uani 0.410(16) 1 d G . P A 2
O3TB O 0.3103(12) 0.0897(17) 0.6137(10) 0.127(12) Uani 0.410(16) 1 d G . P A 2
C1TB C 0.2387(6) -0.1074(13) 0.6297(6) 0.061(4) Uani 0.410(16) 1 d G . P A 2
F1TB F 0.2920(8) -0.1597(16) 0.6764(8) 0.091(6) Uani 0.410(16) 1 d G . P A 2
F2TB F 0.2007(11) -0.043(2) 0.6648(9) 0.123(12) Uani 0.410(16) 1 d G . P A 2
F3TB F 0.1989(10) -0.2026(18) 0.5973(10) 0.156(13) Uani 0.410(16) 1 d G . P A 2
O1W1 O 0.5515(4) 0.2315(11) 0.3723(6) 0.100(4) Uani 1 1 d . . . . .
O1W2 O -0.0547(3) 0.4548(9) 0.1492(4) 0.074(2) Uani 1 1 d . . . . .

loop_
_atom_site_aniso_label
_atom_site_aniso_U_11
_atom_site_aniso_U_22
_atom_site_aniso_U_33
_atom_site_aniso_U_23
_atom_site_aniso_U_13
_atom_site_aniso_U_12
C11 0.052(4) 0.049(4) 0.064(4) 0.008(4) 0.016(3) 0.000(3)
C21 0.052(4) 0.062(5) 0.076(6) 0.010(5) 0.004(4) 0.002(4)
C31 0.051(4) 0.078(7) 0.089(6) 0.001(6) 0.017(4) -0.016(4)
C41 0.060(5) 0.099(10) 0.097(8) 0.023(7) 0.005(5) -0.027(6)
C51 0.064(4) 0.070(6) 0.062(5) 0.017(4) 0.004(4) -0.016(4)
C61 0.042(3) 0.053(4) 0.057(4) -0.001(3) 0.007(3) -0.006(3)
N11 0.045(3) 0.054(4) 0.054(3) 0.008(3) 0.002(2) -0.001(3)
C71 0.039(3) 0.046(4) 0.054(4) -0.005(3) 0.002(3) -0.003(3)
O11 0.043(2) 0.060(3) 0.044(2) 0.004(2) 0.006(2) -0.007(2)
C81 0.042(3) 0.050(4) 0.046(3) 0.007(3) 0.004(3) 0.002(3)
N21 0.035(2) 0.050(4) 0.039(2) -0.001(2) 0.001(2) -0.002(2)
C91 0.040(3) 0.047(4) 0.045(3) -0.002(3) -0.002(3) 0.000(3)
C101 0.046(3) 0.034(3) 0.052(3) 0.003(3) 0.001(3) -0.001(3)
O21 0.052(2) 0.045(3) 0.050(3) -0.006(2) 0.003(2) -0.004(2)
N31 0.051(3) 0.043(3) 0.052(3) -0.004(3) 0.010(2) 0.000(3)
C111 0.073(5) 0.045(4) 0.060(4) 0.001(3) 0.029(4) -0.004(3)
C121 0.073(5) 0.060(6) 0.088(6) -0.006(5) 0.037(5) -0.003(4)
C131 0.103(8) 0.075(8) 0.118(10) 0.004(7) 0.062(8) -0.003(6)
C141 0.165(14) 0.063(7) 0.114(10) -0.011(7) 0.095(11) 0.005(8)
C151 0.133(10) 0.068(7) 0.080(7) -0.025(6) 0.044(7) -0.023(7)
C161 0.099(7) 0.061(6) 0.070(5) -0.013(5) 0.034(5) 0.002(5)
C171 0.037(3) 0.048(4) 0.041(3) -0.002(3) -0.001(2) -0.003(3)
C181 0.041(3) 0.050(4) 0.043(3) -0.001(3) 0.000(3) 0.001(3)
C191 0.052(3) 0.041(4) 0.054(4) -0.005(3) -0.002(3) -0.002(3)
C201 0.043(3) 0.056(4) 0.049(4) -0.001(3) 0.007(3) -0.004(3)
O31 0.052(2) 0.067(4) 0.050(3) -0.001(3) -0.003(2) 0.011(3)
N41 0.044(2) 0.056(4) 0.048(3) -0.006(3) 0.004(2) 0.003(3)
C211 0.062(4) 0.055(5) 0.048(4) -0.007(3) 0.009(3) -0.004(3)
C221 0.078(5) 0.073(6) 0.049(4) 0.003(4) 0.010(4) 0.000(5)
C231 0.051(3) 0.049(4) 0.055(4) -0.009(3) 0.010(3) -0.006(3)
C241 0.056(3) 0.054(5) 0.050(4) -0.004(3) 0.004(3) 0.000(3)
C251 0.063(4) 0.050(5) 0.070(5) -0.004(4) 0.008(4) -0.007(4)
C261 0.054(4) 0.057(5) 0.112(8) -0.036(7) 0.010(5) 0.000(4)
C271 0.054(4) 0.062(6) 0.105(8) -0.019(6) -0.017(5) 0.010(4)
C281 0.066(4) 0.047(4) 0.072(5) -0.013(4) -0.011(4) 0.001(4)
Cu1 0.0337(4) 0.0412(5) 0.0395(4) 0.0006(3) 0.0004(3) -0.0012(3)
C12 0.049(4) 0.054(5) 0.100(7) 0.015(5) 0.016(4) -0.001(3)
C22 0.049(4) 0.070(6) 0.117(9) 0.031(6) 0.014(5) 0.006(4)
C32 0.044(3) 0.077(7) 0.090(7) 0.015(6) 0.011(4) 0.009(4)
C42 0.055(4) 0.102(9) 0.069(5) 0.017(6) 0.020(4) -0.010(5)
C52 0.046(3) 0.070(6) 0.070(5) 0.015(4) 0.008(3) -0.005(4)
C62 0.049(3) 0.053(4) 0.057(4) 0.009(4) 0.003(3) -0.005(3)
N12 0.041(2) 0.041(3) 0.059(3) 0.007(3) 0.009(2) -0.001(2)
C72 0.042(3) 0.041(4) 0.054(4) -0.007(3) 0.000(3) 0.002(3)
O12 0.0344(18) 0.052(3) 0.048(2) 0.001(2) 0.0013(18) 0.001(2)
C82 0.035(3) 0.044(4) 0.043(3) 0.001(3) 0.002(2) -0.002(2)
N22 0.031(2) 0.043(3) 0.039(2) -0.001(2) -0.0001(19) 0.004(2)
C92 0.034(2) 0.042(3) 0.040(3) -0.003(3) 0.004(2) 0.006(2)
C102 0.038(3) 0.052(4) 0.040(3) -0.003(3) 0.003(2) 0.005(3)
O22 0.046(2) 0.050(3) 0.048(2) -0.008(2) 0.000(2) 0.004(2)
N32 0.038(2) 0.054(4) 0.052(3) -0.006(3) 0.009(2) 0.006(2)
C112 0.056(3) 0.041(4) 0.060(4) -0.003(3) 0.019(3) 0.009(3)
C122 0.057(4) 0.045(4) 0.066(4) 0.004(4) 0.022(3) 0.005(3)
C132 0.080(5) 0.051(5) 0.088(6) 0.002(5) 0.042(5) -0.001(4)
C142 0.094(7) 0.085(8) 0.082(7) -0.026(6) 0.044(6) -0.008(6)
C152 0.083(6) 0.063(6) 0.085(6) -0.016(5) 0.035(5) -0.011(5)
C162 0.078(5) 0.066(6) 0.070(5) -0.017(5) 0.028(5) -0.016(5)
C172 0.036(3) 0.045(4) 0.049(3) -0.002(3) 0.006(3) 0.000(3)
C182 0.041(3) 0.045(4) 0.041(3) -0.004(3) 0.000(2) 0.001(3)
C192 0.044(3) 0.046(4) 0.046(3) -0.001(3) 0.001(3) 0.003(3)
C202 0.039(3) 0.044(4) 0.049(3) -0.007(3) 0.005(3) -0.004(3)
O32 0.048(2) 0.054(3) 0.050(3) -0.008(2) -0.006(2) 0.009(2)
N42 0.044(2) 0.051(4) 0.052(3) -0.008(3) 0.006(2) 0.005(3)
C212 0.048(3) 0.047(4) 0.049(3) -0.001(3) 0.004(3) 0.003(3)
C222 0.059(4) 0.083(7) 0.056(4) -0.022(5) 0.001(3) -0.009(4)
C232 0.051(3) 0.042(4) 0.052(4) -0.006(3) -0.006(3) -0.001(3)
C242 0.058(4) 0.050(4) 0.070(5) -0.002(4) -0.008(4) -0.006(4)
C252 0.073(5) 0.056(5) 0.080(6) -0.009(5) 0.020(5) -0.008(4)
C262 0.058(4) 0.054(5) 0.091(6) 0.002(6) 0.014(4) -0.017(4)
C272 0.055(4) 0.042(4) 0.089(6) -0.003(4) -0.011(4) 0.009(3)
C282 0.055(4) 0.045(4) 0.064(4) -0.004(4) -0.006(3) 0.008(3)
S1T1 0.0492(8) 0.0651(13) 0.0657(11) 0.0061(10) -0.0001(8) 0.0068(9)
O1T1 0.095(5) 0.080(5) 0.093(5) 0.009(5) 0.007(4) 0.044(5)
O2T1 0.070(4) 0.057(4) 0.095(5) 0.019(4) -0.011(4) -0.001(3)
O3T1 0.072(4) 0.109(7) 0.088(5) -0.023(5) 0.007(4) -0.028(5)
C1T1 0.091(7) 0.162(18) 0.101(9) 0.034(10) 0.054(7) 0.059(10)
F1T1 0.160(9) 0.180(15) 0.172(11) 0.003(10) 0.079(9) 0.090(11)
F2T1 0.161(9) 0.203(16) 0.085(5) 0.010(7) 0.024(6) 0.088(11)
F3T1 0.149(9) 0.194(17) 0.195(13) 0.035(12) 0.112(10) 0.032(10)
S1TA 0.048(3) 0.062(4) 0.058(3) 0.008(2) 0.004(2) 0.002(2)
O1TA 0.084(10) 0.118(17) 0.113(15) 0.052(15) 0.020(10) 0.007(11)
O2TA 0.075(7) 0.086(10) 0.082(8) 0.004(7) 0.019(7) 0.003(6)
O3TA 0.083(8) 0.124(16) 0.162(19) -0.054(15) 0.042(10) -0.024(10)
C1TA 0.060(8) 0.20(2) 0.073(10) -0.002(11) 0.016(8) 0.028(11)
F1TA 0.119(11) 0.35(4) 0.056(6) 0.014(14) 0.015(8) 0.118(19)
F2TA 0.142(15) 0.24(2) 0.123(13) -0.060(16) 0.028(12) 0.035(15)
F3TA 0.097(9) 0.18(2) 0.148(17) 0.055(16) 0.069(10) 0.035(11)
S1TB 0.054(4) 0.075(6) 0.068(5) 0.013(4) 0.017(3) 0.001(4)
O1TB 0.056(7) 0.064(10) 0.057(9) 0.013(8) 0.011(7) -0.009(7)
O2TB 0.18(3) 0.11(2) 0.14(2) 0.039(16) 0.12(2) 0.08(2)
O3TB 0.15(2) 0.105(18) 0.098(16) 0.018(13) -0.029(15) -0.050(17)
C1TB 0.052(9) 0.073(12) 0.063(10) 0.005(8) 0.024(7) 0.008(7)
F1TB 0.089(9) 0.111(16) 0.078(11) 0.042(11) 0.029(8) 0.027(10)
F2TB 0.15(2) 0.14(2) 0.095(13) 0.036(12) 0.074(14) 0.093(18)
F3TB 0.21(3) 0.14(2) 0.116(17) -0.012(14) 0.029(16) -0.10(2)
O1W1 0.053(3) 0.092(6) 0.137(8) -0.045(6) -0.010(4) 0.006(4)
O1W2 0.053(3) 0.079(5) 0.077(4) -0.011(4) -0.009(3) 0.016(3)

loop_
_atom_type_symbol
_atom_type_description
_atom_type_scat_dispersion_real
_atom_type_scat_dispersion_imag
_atom_type_scat_source
C C 0.0181 0.0091 'International Tables Vol C Tables 4.2.6.8 and 6.1.1.4'
H H 0.0000 0.0000 'International Tables Vol C Tables 4.2.6.8 and 6.1.1.4'
Cu Cu -1.9646 0.5888 'International Tables Vol C Tables 4.2.6.8 and 6.1.1.4'
F F 0.0727 0.0534 'International Tables Vol C Tables 4.2.6.8 and 6.1.1.4'
N N 0.0311 0.0180 'International Tables Vol C Tables 4.2.6.8 and 6.1.1.4'
O O 0.0492 0.0322 'International Tables Vol C Tables 4.2.6.8 and 6.1.1.4'
S S 0.3331 0.5567 'International Tables Vol C Tables 4.2.6.8 and 6.1.1.4'

loop_
_geom_angle_atom_site_label_1
_geom_angle_atom_site_label_2
_geom_angle_atom_site_label_3
_geom_angle
_geom_angle_site_symmetry_1
_geom_angle_site_symmetry_3
_geom_angle_publ_flag
C61 C11 C21 119.9(8) . . ?
C31 C21 C11 119.4(9) . . ?
C21 C31 C41 121.0(8) . . ?
C51 C41 C31 118.3(11) . . ?
C61 C51 C41 121.8(10) . . ?
C51 C61 C11 119.5(7) . . ?
C51 C61 N11 117.6(8) . . ?
C11 C61 N11 122.9(8) . . ?
C71 N11 C61 128.5(7) . . ?
O11 C71 N11 124.7(6) . . ?
O11 C71 C81 118.0(7) . . ?
N11 C71 C81 117.3(7) . . ?
C71 O11 Cu1 114.4(4) . . ?
N21 C81 C71 110.3(6) . . ?
C91 N21 C81 111.7(6) . . ?
C91 N21 C171 110.9(5) . . ?
C81 N21 C171 111.2(6) . . ?
C91 N21 Cu1 109.8(4) . . ?
C81 N21 Cu1 106.3(4) . . ?
C171 N21 Cu1 106.7(4) . . ?
N21 C91 C101 109.4(5) . . ?
O21 C101 N31 127.2(8) . . ?
O21 C101 C91 120.9(7) . . ?
N31 C101 C91 111.9(6) . . ?
C101 O21 Cu1 101.8(5) . . ?
C101 N31 C111 126.7(7) . . ?
C161 C111 C121 122.0(9) . . ?
C161 C111 N31 124.0(8) . . ?
C121 C111 N31 114.0(9) . . ?
C131 C121 C111 120.6(12) . . ?
C121 C131 C141 117.0(11) . . ?
C151 C141 C131 121.2(11) . . ?
C141 C151 C161 119.0(14) . . ?
C111 C161 C151 119.9(12) . . ?
N21 C171 C181 116.4(6) . . ?
C171 C181 C191 107.1(6) . . ?
C201 C191 C181 113.2(7) . . ?
O31 C201 N41 124.6(7) . . ?
O31 C201 C191 124.7(8) . . ?
N41 C201 C191 110.7(7) . . ?
C201 N41 C211 124.6(7) . . ?
N41 C211 C231 110.8(7) . . ?
N41 C211 C221 111.3(8) . . ?
C231 C211 C221 115.6(8) . . ?
C281 C231 C241 119.2(8) . . ?
C281 C231 C211 124.0(9) . . ?
C241 C231 C211 116.8(8) . . ?
C251 C241 C231 121.6(8) . . ?
C241 C251 C261 122.0(11) . . ?
C271 C261 C251 116.6(10) . . ?
C261 C271 C281 123.1(9) . . ?
C231 C281 C271 117.4(11) . . ?
O11 Cu1 O12 179.4(2) . . ?
O11 Cu1 N22 94.8(2) . . ?
O12 Cu1 N22 84.6(2) . . ?
O11 Cu1 N21 84.7(2) . . ?
O12 Cu1 N21 95.9(2) . . ?
N22 Cu1 N21 177.5(3) . . ?
O11 Cu1 O22 81.9(3) . . ?
O12 Cu1 O22 98.0(2) . . ?
N22 Cu1 O22 73.9(2) . . ?
N21 Cu1 O22 103.6(2) . . ?
O11 Cu1 O21 97.7(2) . . ?
O12 Cu1 O21 82.3(2) . . ?
N22 Cu1 O21 109.0(2) . . ?
N21 Cu1 O21 73.5(2) . . ?
O22 Cu1 O21 177.10(19) . . ?
C22 C12 C62 118.3(10) . . ?
C12 C22 C32 120.9(10) . . ?
C42 C32 C22 119.2(8) . . ?
C32 C42 C52 121.1(10) . . ?
C62 C52 C42 120.2(10) . . ?
C52 C62 N12 118.2(8) . . ?
C52 C62 C12 120.0(8) . . ?
N12 C62 C12 121.8(8) . . ?
C72 N12 C62 129.3(7) . . ?
O12 C72 N12 123.4(6) . . ?
O12 C72 C82 118.7(7) . . ?
N12 C72 C82 117.7(7) . . ?
C72 O12 Cu1 113.4(4) . . ?
N22 C82 C72 108.0(6) . . ?
C92 N22 C172 112.4(5) . . ?
C92 N22 C82 108.9(5) . . ?
C172 N22 C82 111.4(5) . . ?
C92 N22 Cu1 110.0(4) . . ?
C172 N22 Cu1 108.4(4) . . ?
C82 N22 Cu1 105.5(4) . . ?
N22 C92 C102 108.7(5) . . ?
O22 C102 N32 124.2(7) . . ?
O22 C102 C92 121.1(6) . . ?
N32 C102 C92 114.5(6) . . ?
C102 O22 Cu1 102.6(5) . . ?
C102 N32 C112 126.9(6) . . ?
C162 C112 C122 119.7(8) . . ?
C162 C112 N32 122.0(7) . . ?
C122 C112 N32 118.3(8) . . ?
C132 C122 C112 121.3(9) . . ?
C142 C132 C122 118.2(9) . . ?
C132 C142 C152 122.4(10) . . ?
C162 C152 C142 119.0(11) . . ?
C152 C162 C112 119.3(9) . . ?
N22 C172 C182 117.3(6) . . ?
C192 C182 C172 108.7(6) . . ?
C182 C192 C202 113.7(6) . . ?
O32 C202 N42 122.9(6) . . ?
O32 C202 C192 123.0(7) . . ?
N42 C202 C192 114.1(7) . . ?
C202 N42 C212 120.6(6) . . ?
N42 C212 C222 108.6(6) . . ?
N42 C212 C232 110.6(6) . . ?
C222 C212 C232 109.0(7) . . ?
C242 C232 C282 117.5(8) . . ?
C242 C232 C212 123.1(7) . . ?
C282 C232 C212 119.4(8) . . ?
C232 C242 C252 121.4(9) . . ?
C262 C252 C242 119.9(11) . . ?
C252 C262 C272 120.2(9) . . ?
C282 C272 C262 119.3(8) . . ?
C272 C282 C232 121.8(9) . . ?
O2T1 S1T1 O1T1 115.5 . . ?
O2T1 S1T1 O3T1 115.5 . . ?
O1T1 S1T1 O3T1 115.5 . . ?
O2T1 S1T1 C1T1 102.4 . . ?
O1T1 S1T1 C1T1 102.4 . . ?
O3T1 S1T1 C1T1 102.4 . . ?
F3T1 C1T1 F2T1 107.0 . . ?
F3T1 C1T1 F1T1 107.0 . . ?
F2T1 C1T1 F1T1 106.9 . . ?
F3T1 C1T1 S1T1 111.9 . . ?
F2T1 C1T1 S1T1 111.9 . . ?
F1T1 C1T1 S1T1 111.9 . . ?
O3TA S1TA O1TA 115.5 . . ?
O3TA S1TA O2TA 115.5 . . ?
O1TA S1TA O2TA 115.5 . . ?
O3TA S1TA C1TA 102.4 . . ?
O1TA S1TA C1TA 102.4 . . ?
O2TA S1TA C1TA 102.4 . . ?
F3TA C1TA F1TA 107.0 . . ?
F3TA C1TA F2TA 107.0 . . ?
F1TA C1TA F2TA 107.0 . . ?
F3TA C1TA S1TA 111.9 . . ?
F1TA C1TA S1TA 111.9 . . ?
F2TA C1TA S1TA 111.9 . . ?
O1TB S1TB O3TB 115.5 . . ?
O1TB S1TB O2TB 115.5 . . ?
O3TB S1TB O2TB 115.5 . . ?
O1TB S1TB C1TB 102.4 . . ?
O3TB S1TB C1TB 102.4 . . ?
O2TB S1TB C1TB 102.4 . . ?
F3TB C1TB F1TB 107.0 . . ?
F3TB C1TB F2TB 107.0 . . ?
F1TB C1TB F2TB 107.0 . . ?
F3TB C1TB S1TB 111.9 . . ?
F1TB C1TB S1TB 111.9 . . ?
F2TB C1TB S1TB 111.9 . . ?

loop_
_geom_bond_atom_site_label_1
_geom_bond_atom_site_label_2
_geom_bond_distance
_geom_bond_site_symmetry_2
_geom_bond_publ_flag
C11 C61 1.387(13) . ?
C11 C21 1.393(12) . ?
C21 C31 1.371(15) . ?
C31 C41 1.394(19) . ?
C41 C51 1.377(14) . ?
C51 C61 1.365(13) . ?
C61 N11 1.450(9) . ?
N11 C71 1.284(11) . ?
C71 O11 1.270(10) . ?
C71 C81 1.521(8) . ?
O11 Cu1 1.964(5) . ?
C81 N21 1.486(10) . ?
N21 C91 1.482(9) . ?
N21 C171 1.507(10) . ?
N21 Cu1 2.035(6) . ?
C91 C101 1.534(11) . ?
C101 O21 1.234(9) . ?
C101 N31 1.330(10) . ?
O21 Cu1 2.417(6) . ?
N31 C111 1.445(11) . ?
C111 C161 1.325(16) . ?
C111 C121 1.411(13) . ?
C121 C131 1.368(18) . ?
C131 C141 1.46(2) . ?
C141 C151 1.35(2) . ?
C151 C161 1.436(15) . ?
C171 C181 1.525(9) . ?
C181 C191 1.529(11) . ?
C191 C201 1.520(10) . ?
C201 O31 1.204(11) . ?
C201 N41 1.381(12) . ?
N41 C211 1.464(10) . ?
C211 C231 1.509(11) . ?
C211 C221 1.525(13) . ?
C231 C281 1.381(13) . ?
C231 C241 1.400(13) . ?
C241 C251 1.357(13) . ?
C251 C261 1.413(15) . ?
C261 C271 1.35(2) . ?
C271 C281 1.466(18) . ?
Cu1 O12 1.984(5) . ?
Cu1 N22 2.020(5) . ?
Cu1 O22 2.364(6) . ?
C12 C22 1.384(12) . ?
C12 C62 1.416(14) . ?
C22 C32 1.396(16) . ?
C32 C42 1.364(17) . ?
C42 C52 1.381(12) . ?
C52 C62 1.372(13) . ?
C62 N12 1.414(9) . ?
N12 C72 1.309(11) . ?
C72 O12 1.240(10) . ?
C72 C82 1.531(8) . ?
C82 N22 1.503(9) . ?
N22 C92 1.479(8) . ?
N22 C172 1.480(10) . ?
C92 C102 1.518(10) . ?
C102 O22 1.225(8) . ?
C102 N32 1.355(9) . ?
N32 C112 1.409(10) . ?
C112 C162 1.393(13) . ?
C112 C122 1.402(11) . ?
C122 C132 1.377(14) . ?
C132 C142 1.354(18) . ?
C142 C152 1.414(16) . ?
C152 C162 1.378(15) . ?
C172 C182 1.528(9) . ?
C182 C192 1.498(11) . ?
C192 C202 1.536(9) . ?
C202 O32 1.212(10) . ?
C202 N42 1.347(11) . ?
N42 C212 1.455(9) . ?
C212 C222 1.511(13) . ?
C212 C232 1.521(11) . ?
C232 C242 1.376(14) . ?
C232 C282 1.404(10) . ?
C242 C252 1.379(15) . ?
C252 C262 1.376(15) . ?
C262 C272 1.384(17) . ?
C272 C282 1.364(15) . ?
S1T1 O2T1 1.418(3) . ?
S1T1 O1T1 1.418(3) . ?
S1T1 O3T1 1.418(3) . ?
S1T1 C1T1 1.816(3) . ?
C1T1 F3T1 1.313(2) . ?
C1T1 F2T1 1.313(2) . ?
C1T1 F1T1 1.314(2) . ?
S1TA O3TA 1.418(6) . ?
S1TA O1TA 1.418(6) . ?
S1TA O2TA 1.418(6) . ?
S1TA C1TA 1.816(8) . ?
C1TA F3TA 1.313(5) . ?
C1TA F1TA 1.313(5) . ?
C1TA F2TA 1.313(5) . ?
S1TB O1TB 1.400(7) . ?
S1TB O3TB 1.400(7) . ?
S1TB O2TB 1.400(7) . ?
S1TB C1TB 1.794(9) . ?
C1TB F3TB 1.297(7) . ?
C1TB F1TB 1.297(7) . ?
C1TB F2TB 1.297(7) . ?
